data_7706851
loop_
_publ_author_name
'Hu, Lei'
'Mahaut, Damien'
'Tumanov, Nikolay'
'Wouters, Johan'
'Collard, Laurent'
'Robiette, Rapha\"el'
'Berionni, Guillaume'

_publ_section_title
;
 Sterically hindered ortho-substituted phosphatriptycenes as
 configurationally stable P-chirogenic triarylphosphines.
;
_journal_issue 14
_journal_name_full 'Dalton transactions (Cambridge, England : 2003)'
_journal_page_first 4772
_journal_page_last 4777
_journal_paper_doi 10.1039/d1dt00816a
_journal_volume 50
_journal_year 2021
_chemical_formula_moiety 'C18 H9 Br6 P'
_chemical_formula_sum 'C18 H9 Br6 P'
_chemical_formula_weight 735.68
_chemical_name_common (2,3-dibromophenyl)bis(2,6-dibromophenyl)phosphane
_chemical_name_systematic (2,3-dibromophenyl)bis(2,6-dibromophenyl)phosphane
_space_group_crystal_system triclinic
_space_group_IT_number 2
_space_group_name_Hall '-P 1'
_space_group_name_H-M_alt 'P -1'
_atom_sites_solution_hydrogens geom
_atom_sites_solution_primary dual
_atom_sites_solution_secondary dual
_audit_creation_method SHELXL-2018/3
_audit_update_record
;
2021-02-08 deposited with the CCDC.	2021-03-15 downloaded from the CCDC.
;
_cell_angle_alpha 78.126(13)
_cell_angle_beta 82.433(12)
_cell_angle_gamma 81.201(11)
_cell_formula_units_Z 2
_cell_length_a 7.4004(9)
_cell_length_b 8.9219(12)
_cell_length_c 15.889(3)
_cell_measurement_reflns_used 1068
_cell_measurement_temperature 100(2)
_cell_measurement_theta_max 40.7270
_cell_measurement_theta_min 5.3480
_cell_volume 1009.1(3)
_computing_cell_refinement 'CrysAlisPro 1.171.40.82a (Rigaku OD, 2020)'
_computing_data_collection 'CrysAlisPro 1.171.40.82a (Rigaku OD, 2020)'
_computing_data_reduction 'CrysAlisPro 1.171.40.82a (Rigaku OD, 2020)'
_computing_structure_refinement 'SHELXL-2018/3 (Sheldrick, 2018)'
_computing_structure_solution 'SHELXT (Sheldrick, 2015)'
_diffrn_ambient_temperature 100(2)
_diffrn_detector_area_resol_mean 5.1856
_diffrn_measured_fraction_theta_full 0.964
_diffrn_measured_fraction_theta_max 0.964
_diffrn_measurement_device_type
;
Oxford Diffraction Xcalibur, Ruby, Gemini ultra
;
_diffrn_measurement_method '\w scans'
_diffrn_radiation_monochromator 'multilayer mirror'
_diffrn_radiation_type CuK\a
_diffrn_radiation_wavelength 1.54184
_diffrn_reflns_av_unetI/netI 0.0503
_diffrn_reflns_Laue_measured_fraction_full 0.964
_diffrn_reflns_Laue_measured_fraction_max 0.964
_diffrn_reflns_limit_h_max 5
_diffrn_reflns_limit_h_min -6
_diffrn_reflns_limit_k_max 7
_diffrn_reflns_limit_k_min -7
_diffrn_reflns_limit_l_max 13
_diffrn_reflns_limit_l_min -13
_diffrn_reflns_number 2316
_diffrn_reflns_point_group_measured_fraction_full 0.964
_diffrn_reflns_point_group_measured_fraction_max 0.964
_diffrn_reflns_theta_full 40.794
_diffrn_reflns_theta_max 40.794
_diffrn_reflns_theta_min 2.857
_diffrn_source 'fine-focus sealed tube'
_exptl_absorpt_coefficient_mu 15.123
_exptl_absorpt_correction_T_max 0.736
_exptl_absorpt_correction_T_min 0.153
_exptl_absorpt_correction_type gaussian
_exptl_absorpt_process_details
;
CrysAlisPro 1.171.40.53 (Rigaku Oxford Diffraction, 2019)
Numerical absorption correction based on gaussian integration over
a multifaceted crystal model
Empirical absorption correction using spherical harmonics,
 implemented in SCALE3 ABSPACK scaling algorithm.
;
_exptl_crystal_colour colourless
_exptl_crystal_density_diffrn 2.421
_exptl_crystal_description plate
_exptl_crystal_F_000 684
_exptl_crystal_size_max 0.430
_exptl_crystal_size_mid 0.058
_exptl_crystal_size_min 0.021
_refine_diff_density_max 1.023
_refine_diff_density_min -1.221
_refine_diff_density_rms 0.229
_refine_ls_extinction_method none
_refine_ls_goodness_of_fit_ref 1.095
_refine_ls_hydrogen_treatment constr
_refine_ls_matrix_type full
_refine_ls_number_parameters 227
_refine_ls_number_reflns 2316
_refine_ls_number_restraints 171
_refine_ls_restrained_S_all 1.056
_refine_ls_R_factor_all 0.0912
_refine_ls_R_factor_gt 0.0735
_refine_ls_shift/su_max 0.000
_refine_ls_shift/su_mean 0.000
_refine_ls_structure_factor_coef Fsqd
_refine_ls_weighting_details 'w=1/[\s^2^(Fo^2^)+(0.1624P)^2^+3.0830P] where P=(Fo^2^+2Fc^2^)/3'
_refine_ls_weighting_scheme calc
_refine_ls_wR_factor_gt 0.2115
_refine_ls_wR_factor_ref 0.2272
_reflns_Friedel_coverage 0.000
_reflns_number_gt 1816
_reflns_number_total 2316
_reflns_threshold_expression 'I > 2\s(I)'
_cod_data_source_file d1dt00816a2.cif
_cod_data_source_block test23_Lie91_lowres
_cod_depositor_comments 'Adding full bibliography for 7706848--7706861.cif.'
_cod_database_code 7706851
_shelx_shelxl_version_number 2018/3
_shelx_space_group_comment
;
The symmetry employed for this shelxl refinement is uniquely defined
by the following loop, which should always be used as a source of
symmetry information in preference to the above space-group names.
They are only intended as comments.
;
_shelx_estimated_absorpt_t_min 0.059
_shelx_estimated_absorpt_t_max 0.742

loop_
_space_group_symop_operation_xyz
'x, y, z'
'-x, -y, -z'

loop_
_atom_site_label
_atom_site_type_symbol
_atom_site_fract_x
_atom_site_fract_y
_atom_site_fract_z
_atom_site_U_iso_or_equiv
_atom_site_adp_type
_atom_site_occupancy
_atom_site_site_symmetry_order
_atom_site_calc_flag
_atom_site_refinement_flags_posn
_atom_site_refinement_flags_adp
_atom_site_refinement_flags_occupancy
_atom_site_disorder_assembly
_atom_site_disorder_group
Br1 Br 0.0277(4) 0.5205(3) 0.1893(2) 0.0404(14) Uani 1 1 d . . . . .
Br2 Br 0.1166(4) 0.8011(4) 0.0174(2) 0.0458(14) Uani 1 1 d . . . . .
Br3 Br 0.7583(4) 0.2981(4) 0.3534(2) 0.0409(13) Uani 1 1 d . . . . .
Br4 Br 0.3742(4) 0.0014(3) 0.1520(2) 0.0392(14) Uani 1 1 d . . . . .
Br5 Br 0.3728(5) 0.6483(3) 0.3143(2) 0.0445(14) Uani 1 1 d . . . . .
Br6 Br 0.2953(4) -0.0055(3) 0.4163(2) 0.0405(13) Uani 1 1 d . . . . .
P1 P 0.3544(10) 0.2693(8) 0.2592(5) 0.031(2) Uani 1 1 d . . . . .
C1 C 0.414(4) 0.437(3) 0.1751(18) 0.031(7) Uani 1 1 d . . . . .
C2 C 0.593(4) 0.453(3) 0.1403(17) 0.028(7) Uani 1 1 d . . . . .
H2 H 0.692156 0.381959 0.162734 0.033 Uiso 1 1 calc R U . . .
C3 C 0.629(4) 0.578(3) 0.0703(17) 0.032(7) Uani 1 1 d . . . . .
H3 H 0.751451 0.590588 0.046207 0.038 Uiso 1 1 calc R U . . .
C4 C 0.484(4) 0.680(3) 0.0385(19) 0.036(8) Uani 1 1 d . . . . .
H4 H 0.506361 0.765836 -0.005923 0.043 Uiso 1 1 calc R U . . .
C5 C 0.310(4) 0.657(3) 0.0700(19) 0.032(7) Uani 1 1 d . . . . .
C6 C 0.270(4) 0.540(3) 0.1397(19) 0.034(7) Uani 1 1 d . . . . .
C7 C 0.572(4) 0.143(3) 0.2528(17) 0.029(6) Uani 1 1 d . . . . .
C8 C 0.734(4) 0.147(3) 0.2885(17) 0.026(7) Uani 1 1 d . . . . .
C9 C 0.891(4) 0.045(3) 0.277(2) 0.042(8) Uani 1 1 d . . . . .
H9 H 0.999275 0.054787 0.300859 0.051 Uiso 1 1 calc R U . . .
C10 C 0.891(4) -0.072(3) 0.2304(19) 0.034(7) Uani 1 1 d . . . . .
H10 H 0.998084 -0.144612 0.223598 0.040 Uiso 1 1 calc R U . . .
C11 C 0.734(4) -0.081(3) 0.1945(19) 0.034(7) Uani 1 1 d . . . . .
H11 H 0.731935 -0.157632 0.161334 0.041 Uiso 1 1 calc R U . . .
C12 C 0.579(4) 0.024(3) 0.2075(18) 0.030(7) Uani 1 1 d . . . . .
C13 C 0.325(4) 0.320(3) 0.3670(18) 0.030(7) Uani 1 1 d . . . . .
C14 C 0.308(4) 0.466(3) 0.3907(19) 0.034(7) Uani 1 1 d . . . . .
C15 C 0.257(4) 0.485(4) 0.476(2) 0.046(8) Uani 1 1 d . . . . .
H15 H 0.247240 0.584873 0.490358 0.056 Uiso 1 1 calc R U . . .
C16 C 0.220(4) 0.362(4) 0.538(2) 0.048(8) Uani 1 1 d . . . . .
H16 H 0.188384 0.376258 0.596295 0.057 Uiso 1 1 calc R U . . .
C17 C 0.228(4) 0.218(3) 0.5207(19) 0.036(7) Uani 1 1 d . . . . .
H17 H 0.199695 0.133554 0.564978 0.043 Uiso 1 1 calc R U . . .
C18 C 0.281(3) 0.199(3) 0.4345(19) 0.026(7) Uani 1 1 d . . . . .

loop_
_atom_site_aniso_label
_atom_site_aniso_U_11
_atom_site_aniso_U_22
_atom_site_aniso_U_33
_atom_site_aniso_U_23
_atom_site_aniso_U_13
_atom_site_aniso_U_12
Br1 0.029(2) 0.033(2) 0.053(3) -0.0020(19) 0.0054(19) -0.0016(17)
Br2 0.042(3) 0.037(3) 0.049(3) 0.005(2) -0.001(2) 0.0023(19)
Br3 0.039(2) 0.044(2) 0.040(3) -0.0089(19) 0.0028(19) -0.0120(18)
Br4 0.038(2) 0.035(2) 0.046(3) -0.0097(19) 0.0035(19) -0.0095(17)
Br5 0.060(3) 0.029(2) 0.045(3) -0.0071(19) 0.001(2) -0.0105(18)
Br6 0.042(3) 0.030(2) 0.043(3) 0.0033(18) 0.0043(19) -0.0068(17)
P1 0.028(5) 0.027(5) 0.035(6) -0.002(4) 0.003(4) -0.004(4)
C1 0.028(11) 0.029(13) 0.030(12) 0.002(10) 0.003(10) -0.001(9)
C2 0.030(11) 0.024(15) 0.025(17) -0.003(10) 0.006(11) -0.001(11)
C3 0.038(12) 0.034(16) 0.019(17) 0.000(11) 0.004(12) -0.003(11)
C4 0.041(11) 0.026(17) 0.041(19) -0.002(12) -0.009(11) -0.007(10)
C5 0.038(11) 0.035(16) 0.024(16) -0.001(10) -0.013(12) -0.003(11)
C6 0.035(12) 0.033(15) 0.030(16) -0.002(10) -0.002(11) 0.003(9)
C7 0.036(12) 0.027(10) 0.018(15) 0.005(9) 0.006(9) -0.004(10)
C8 0.036(13) 0.024(14) 0.012(15) 0.006(12) 0.008(11) -0.005(9)
C9 0.037(13) 0.040(15) 0.05(2) -0.012(13) 0.001(13) 0.000(10)
C10 0.020(13) 0.032(15) 0.044(19) -0.005(13) 0.012(12) -0.003(11)
C11 0.020(12) 0.037(14) 0.040(18) -0.007(13) 0.015(11) -0.007(10)
C12 0.019(12) 0.035(14) 0.034(16) -0.006(12) 0.014(11) -0.008(9)
C13 0.027(17) 0.030(12) 0.030(11) -0.003(8) 0.007(10) -0.011(11)
C14 0.035(19) 0.030(11) 0.036(13) -0.005(11) -0.005(12) -0.005(10)
C15 0.06(2) 0.048(14) 0.039(13) -0.014(10) -0.003(13) -0.015(15)
C16 0.05(2) 0.049(14) 0.039(15) -0.012(10) 0.007(14) -0.002(15)
C17 0.028(18) 0.043(13) 0.029(11) -0.003(11) 0.010(12) 0.001(14)
C18 0.010(16) 0.033(12) 0.028(11) 0.001(9) 0.009(11) -0.001(10)

loop_
_atom_type_symbol
_atom_type_description
_atom_type_scat_dispersion_real
_atom_type_scat_dispersion_imag
_atom_type_scat_source
C C 0.0181 0.0091 'International Tables Vol C Tables 4.2.6.8 and 6.1.1.4'
H H 0.0000 0.0000 'International Tables Vol C Tables 4.2.6.8 and 6.1.1.4'
P P 0.2955 0.4335 'International Tables Vol C Tables 4.2.6.8 and 6.1.1.4'
Br Br -0.6763 1.2805 'International Tables Vol C Tables 4.2.6.8 and 6.1.1.4'

loop_
_geom_angle_atom_site_label_1
_geom_angle_atom_site_label_2
_geom_angle_atom_site_label_3
_geom_angle
_geom_angle_site_symmetry_1
_geom_angle_site_symmetry_3
_geom_angle_publ_flag
C7 P1 C13 106.1(13) . . ?
C7 P1 C1 99.5(12) . . ?
C13 P1 C1 110.3(13) . . ?
C2 C1 C6 120(3) . . ?
C2 C1 P1 123(2) . . ?
C6 C1 P1 118(2) . . ?
C1 C2 C3 120(3) . . ?
C1 C2 H2 120.1 . . ?
C3 C2 H2 120.1 . . ?
C4 C3 C2 119(3) . . ?
C4 C3 H3 120.4 . . ?
C2 C3 H3 120.4 . . ?
C5 C4 C3 120(3) . . ?
C5 C4 H4 119.9 . . ?
C3 C4 H4 119.9 . . ?
C4 C5 C6 122(3) . . ?
C4 C5 Br2 117(2) . . ?
C6 C5 Br2 121(2) . . ?
C1 C6 C5 119(3) . . ?
C1 C6 Br1 119(2) . . ?
C5 C6 Br1 122(2) . . ?
C12 C7 C8 115(3) . . ?
C12 C7 P1 116(2) . . ?
C8 C7 P1 129(2) . . ?
C9 C8 C7 123(3) . . ?
C9 C8 Br3 114(2) . . ?
C7 C8 Br3 123(2) . . ?
C8 C9 C10 120(3) . . ?
C8 C9 H9 120.1 . . ?
C10 C9 H9 120.1 . . ?
C11 C10 C9 119(3) . . ?
C11 C10 H10 120.6 . . ?
C9 C10 H10 120.6 . . ?
C12 C11 C10 119(3) . . ?
C12 C11 H11 120.3 . . ?
C10 C11 H11 120.3 . . ?
C11 C12 C7 124(3) . . ?
C11 C12 Br4 115(2) . . ?
C7 C12 Br4 121(2) . . ?
C14 C13 C18 115(2) . . ?
C14 C13 P1 130(2) . . ?
C18 C13 P1 114(2) . . ?
C15 C14 C13 122(3) . . ?
C15 C14 Br5 114(2) . . ?
C13 C14 Br5 124(2) . . ?
C16 C15 C14 120(3) . . ?
C16 C15 H15 120.2 . . ?
C14 C15 H15 120.2 . . ?
C17 C16 C15 122(3) . . ?
C17 C16 H16 118.9 . . ?
C15 C16 H16 118.9 . . ?
C16 C17 C18 118(3) . . ?
C16 C17 H17 121.1 . . ?
C18 C17 H17 121.1 . . ?
C13 C18 C17 123(3) . . ?
C13 C18 Br6 122(2) . . ?
C17 C18 Br6 115(2) . . ?

loop_
_geom_bond_atom_site_label_1
_geom_bond_atom_site_label_2
_geom_bond_distance
_geom_bond_site_symmetry_2
_geom_bond_publ_flag
Br1 C6 1.88(3) . ?
Br2 C5 1.93(3) . ?
Br3 C8 1.90(3) . ?
Br4 C12 1.90(3) . ?
Br5 C14 1.91(3) . ?
Br6 C18 1.89(3) . ?
P1 C7 1.82(3) . ?
P1 C13 1.84(3) . ?
P1 C1 1.86(3) . ?
C1 C2 1.38(3) . ?
C1 C6 1.40(4) . ?
C2 C3 1.43(4) . ?
C2 H2 0.9500 . ?
C3 C4 1.37(4) . ?
C3 H3 0.9500 . ?
C4 C5 1.35(4) . ?
C4 H4 0.9500 . ?
C5 C6 1.39(4) . ?
C7 C12 1.39(4) . ?
C7 C8 1.40(4) . ?
C8 C9 1.38(4) . ?
C9 C10 1.40(4) . ?
C9 H9 0.9500 . ?
C10 C11 1.38(4) . ?
C10 H10 0.9500 . ?
C11 C12 1.39(4) . ?
C11 H11 0.9500 . ?
C13 C14 1.41(3) . ?
C13 C18 1.40(4) . ?
C14 C15 1.40(4) . ?
C15 C16 1.36(4) . ?
C15 H15 0.9500 . ?
C16 C17 1.36(4) . ?
C16 H16 0.9500 . ?
C17 C18 1.41(4) . ?
C17 H17 0.9500 . ?

loop_
_geom_torsion_atom_site_label_1
_geom_torsion_atom_site_label_2
_geom_torsion_atom_site_label_3
_geom_torsion_atom_site_label_4
_geom_torsion
_geom_torsion_site_symmetry_1
_geom_torsion_site_symmetry_2
_geom_torsion_site_symmetry_3
_geom_torsion_site_symmetry_4
_geom_torsion_publ_flag
C7 P1 C1 C2 -13(3) . . . . ?
C13 P1 C1 C2 98(2) . . . . ?
C7 P1 C1 C6 160(2) . . . . ?
C13 P1 C1 C6 -89(2) . . . . ?
C6 C1 C2 C3 2(4) . . . . ?
P1 C1 C2 C3 174(2) . . . . ?
C1 C2 C3 C4 0(4) . . . . ?
C2 C3 C4 C5 -3(4) . . . . ?
C3 C4 C5 C6 5(4) . . . . ?
C3 C4 C5 Br2 -177(2) . . . . ?
C2 C1 C6 C5 0(4) . . . . ?
P1 C1 C6 C5 -173(2) . . . . ?
C2 C1 C6 Br1 -178(2) . . . . ?
P1 C1 C6 Br1 9(3) . . . . ?
C4 C5 C6 C1 -4(4) . . . . ?
Br2 C5 C6 C1 179(2) . . . . ?
C4 C5 C6 Br1 175(2) . . . . ?
Br2 C5 C6 Br1 -2(3) . . . . ?
C13 P1 C7 C12 144(2) . . . . ?
C1 P1 C7 C12 -102(2) . . . . ?
C13 P1 C7 C8 -35(3) . . . . ?
C1 P1 C7 C8 79(3) . . . . ?
C12 C7 C8 C9 2(4) . . . . ?
P1 C7 C8 C9 -179(2) . . . . ?
C12 C7 C8 Br3 -179.9(19) . . . . ?
P1 C7 C8 Br3 -1(4) . . . . ?
C7 C8 C9 C10 -2(4) . . . . ?
Br3 C8 C9 C10 180(2) . . . . ?
C8 C9 C10 C11 2(4) . . . . ?
C9 C10 C11 C12 -2(4) . . . . ?
C10 C11 C12 C7 2(4) . . . . ?
C10 C11 C12 Br4 179(2) . . . . ?
C8 C7 C12 C11 -2(4) . . . . ?
P1 C7 C12 C11 178(2) . . . . ?
C8 C7 C12 Br4 -178.6(19) . . . . ?
P1 C7 C12 Br4 2(3) . . . . ?
C7 P1 C13 C14 120(3) . . . . ?
C1 P1 C13 C14 13(3) . . . . ?
C7 P1 C13 C18 -73(2) . . . . ?
C1 P1 C13 C18 -179.6(19) . . . . ?
C18 C13 C14 C15 2(4) . . . . ?
P1 C13 C14 C15 169(2) . . . . ?
C18 C13 C14 Br5 176(2) . . . . ?
P1 C13 C14 Br5 -17(4) . . . . ?
C13 C14 C15 C16 -1(5) . . . . ?
Br5 C14 C15 C16 -175(2) . . . . ?
C14 C15 C16 C17 -1(5) . . . . ?
C15 C16 C17 C18 2(4) . . . . ?
C14 C13 C18 C17 -2(4) . . . . ?
P1 C13 C18 C17 -171(2) . . . . ?
C14 C13 C18 Br6 -180.0(19) . . . . ?
P1 C13 C18 Br6 11(3) . . . . ?
C16 C17 C18 C13 0(4) . . . . ?
C16 C17 C18 Br6 178(2) . . . . ?
